data_1572779
loop_
_publ_author_name
'Nguyen, Thi Hong Van'
'Chelli, Saloua'
'Mallet-Ladeira, Sonia'
'Breugst, Martin'
'Lakhdar, Sami'

_publ_section_title
;
 Reactivity of the phosphaethynolate anion with stabilized carbocations:
 mechanistic studies and synthetic applications.
;
_journal_issue 35
_journal_name_full 'Chemical science'
_journal_page_first 14406
_journal_page_last 14414
_journal_paper_doi 10.1039/d4sc03518f
_journal_volume 15
_journal_year 2024
_chemical_formula_moiety 'C19 H27 N2 O P, C H2 Cl2'
_chemical_formula_sum 'C20 H29 Cl2 N2 O P'
_chemical_formula_weight 415.32
_space_group_IT_number 2
_space_group_name_Hall '-P 1'
_space_group_name_H-M_alt 'P -1'
_symmetry_cell_setting triclinic
_symmetry_Int_Tables_number 2
_symmetry_space_group_name_Hall '-P 1'
_symmetry_space_group_name_H-M 'P -1'
_atom_sites_solution_hydrogens geom
_atom_sites_solution_primary dual
_atom_sites_solution_secondary difmap
_audit_update_record
;
2024-02-09 deposited with the CCDC.	2024-07-30 downloaded from the CCDC.
;
_cell_angle_alpha 61.101(2)
_cell_angle_beta 89.292(3)
_cell_angle_gamma 66.734(2)
_cell_formula_units_Z 2
_cell_length_a 10.8087(8)
_cell_length_b 11.2182(8)
_cell_length_c 11.3752(8)
_cell_measurement_reflns_used 9911
_cell_measurement_temperature 193(2)
_cell_measurement_theta_max 28.31
_cell_measurement_theta_min 2.60
_cell_volume 1081.66(14)
_computing_cell_refinement 'Bruker SAINT'
_computing_data_collection 'Bruker APEX2'
_computing_data_reduction 'Bruker SAINT'
_computing_molecular_graphics 'Ortep-3 for Windows (Farrugia, 1997)'
_computing_publication_material 'WinGX publication routines (Farrugia, 1999)'
_computing_structure_refinement 'SHELXL-2019/3 (Sheldrick, 2015)'
_computing_structure_solution 'SHELXT (Sheldrick 2015)'
_diffrn_ambient_temperature 193(2)
_diffrn_measured_fraction_theta_full 0.973
_diffrn_measured_fraction_theta_max 0.972
_diffrn_measurement_device_type 'Bruker D8 VENTURE PHOTON3'
_diffrn_measurement_method 'phi and omega scans'
_diffrn_radiation_monochromator triumph
_diffrn_radiation_source 'fine focus sealed tube'
_diffrn_radiation_type MoK\a
_diffrn_radiation_wavelength 0.71073
_diffrn_reflns_av_R_equivalents 0.0325
_diffrn_reflns_av_unetI/netI 0.0291
_diffrn_reflns_Laue_measured_fraction_full 0.973
_diffrn_reflns_Laue_measured_fraction_max 0.972
_diffrn_reflns_limit_h_max 14
_diffrn_reflns_limit_h_min -14
_diffrn_reflns_limit_k_max 14
_diffrn_reflns_limit_k_min -15
_diffrn_reflns_limit_l_max 15
_diffrn_reflns_limit_l_min -15
_diffrn_reflns_number 22682
_diffrn_reflns_point_group_measured_fraction_full 0.973
_diffrn_reflns_point_group_measured_fraction_max 0.972
_diffrn_reflns_theta_full 25.242
_diffrn_reflns_theta_max 28.456
_diffrn_reflns_theta_min 3.285
_diffrn_standards_decay_% 0
_diffrn_standards_interval_count 0
_diffrn_standards_interval_time 0
_diffrn_standards_number 0
_exptl_absorpt_coefficient_mu 0.386
_exptl_absorpt_correction_T_max 0.7457
_exptl_absorpt_correction_T_min 0.6796
_exptl_absorpt_correction_type multi-scan
_exptl_absorpt_process_details 'SADABS(Bruker AXS Inc.)'
_exptl_crystal_colour yellow
_exptl_crystal_density_diffrn 1.275
_exptl_crystal_density_method 'not measured'
_exptl_crystal_description block
_exptl_crystal_F_000 440
_exptl_crystal_size_max 0.24
_exptl_crystal_size_mid 0.2
_exptl_crystal_size_min 0.07
_refine_diff_density_max 0.623
_refine_diff_density_min -0.586
_refine_diff_density_rms 0.07
_refine_ls_extinction_method none
_refine_ls_goodness_of_fit_ref 1.115
_refine_ls_hydrogen_treatment constr
_refine_ls_matrix_type full
_refine_ls_number_parameters 241
_refine_ls_number_reflns 5322
_refine_ls_number_restraints 0
_refine_ls_restrained_S_all 1.115
_refine_ls_R_factor_all 0.0673
_refine_ls_R_factor_gt 0.0594
_refine_ls_shift/su_max 0.001
_refine_ls_shift/su_mean 0
_refine_ls_structure_factor_coef Fsqd
_refine_ls_weighting_details 'w=1/[\s^2^(Fo^2^)+(0.0626P)^2^+1.8005P] where P=(Fo^2^+2Fc^2^)/3'
_refine_ls_weighting_scheme calc
_refine_ls_wR_factor_gt 0.1698
_refine_ls_wR_factor_ref 0.1743
_reflns_Friedel_coverage 0
_reflns_number_gt 4583
_reflns_number_total 5322
_reflns_threshold_expression 'I > 2\s(I)'
_cod_data_source_file d4sc03518f74.cif
_cod_data_source_block 10a
_cod_database_code 1572779
_shelx_shelxl_version_number 2019/3

loop_
_symmetry_equiv_pos_as_xyz
'x, y, z'
'-x, -y, -z'

loop_
_atom_site_label
_atom_site_type_symbol
_atom_site_fract_x
_atom_site_fract_y
_atom_site_fract_z
_atom_site_U_iso_or_equiv
_atom_site_adp_type
_atom_site_occupancy
_atom_site_site_symmetry_order
_atom_site_calc_flag
_atom_site_refinement_flags_posn
_atom_site_refinement_flags_adp
_atom_site_refinement_flags_occupancy
_atom_site_disorder_assembly
_atom_site_disorder_group
C1 C 0.4005(2) 0.5454(3) 0.7324(2) 0.0201(4) Uani 1 1 d . . . . .
C2 C 0.6173(2) 0.3684(3) 0.7909(2) 0.0235(5) Uani 1 1 d . . . . .
C3 C 0.6209(2) 0.4841(3) 0.7988(2) 0.0242(5) Uani 1 1 d . . . . .
C4 C 0.4208(3) 0.3210(3) 0.7238(3) 0.0243(5) Uani 1 1 d . . . . .
H4 H 0.317997 0.379474 0.701783 0.029 Uiso 1 1 calc R U . . .
C5 C 0.4582(3) 0.1663(3) 0.8512(3) 0.0356(6) Uani 1 1 d . . . . .
H5A H 0.555825 0.098848 0.867183 0.053 Uiso 1 1 calc R U . . .
H5B H 0.400933 0.122678 0.83759 0.053 Uiso 1 1 calc R U . . .
H5C H 0.441874 0.17746 0.93103 0.053 Uiso 1 1 calc R U . . .
C6 C 0.4590(3) 0.3148(4) 0.5969(3) 0.0348(6) Uani 1 1 d . . . . .
H6A H 0.422239 0.418359 0.516644 0.052 Uiso 1 1 calc R U . . .
H6B H 0.419526 0.257385 0.581104 0.052 Uiso 1 1 calc R U . . .
H6C H 0.55972 0.264741 0.611414 0.052 Uiso 1 1 calc R U . . .
C7 C 0.7356(3) 0.2210(3) 0.8263(3) 0.0340(6) Uani 1 1 d . . . . .
H7A H 0.822568 0.227785 0.833645 0.051 Uiso 1 1 calc R U . . .
H7B H 0.726866 0.199065 0.754086 0.051 Uiso 1 1 calc R U . . .
H7C H 0.735082 0.139382 0.914472 0.051 Uiso 1 1 calc R U . . .
C8 C 0.7437(3) 0.4949(4) 0.8422(3) 0.0369(6) Uani 1 1 d . . . . .
H8A H 0.752124 0.468722 0.938283 0.055 Uiso 1 1 calc R U . . .
H8B H 0.732736 0.598907 0.783408 0.055 Uiso 1 1 calc R U . . .
H8C H 0.827103 0.424262 0.833394 0.055 Uiso 1 1 calc R U . . .
C9 C 0.4316(3) 0.7438(3) 0.7504(3) 0.0250(5) Uani 1 1 d . . . . .
H9 H 0.328838 0.784513 0.73587 0.03 Uiso 1 1 calc R U . . .
C10 C 0.4823(3) 0.7302(4) 0.8824(3) 0.0367(6) Uani 1 1 d . . . . .
H10A H 0.473808 0.645633 0.961622 0.055 Uiso 1 1 calc R U . . .
H10B H 0.426414 0.824864 0.880202 0.055 Uiso 1 1 calc R U . . .
H10C H 0.579233 0.711403 0.89058 0.055 Uiso 1 1 calc R U . . .
C11 C 0.4614(4) 0.8556(3) 0.6237(3) 0.0389(7) Uani 1 1 d . . . . .
H11A H 0.561532 0.819511 0.633308 0.058 Uiso 1 1 calc R U . . .
H11B H 0.420165 0.955548 0.614606 0.058 Uiso 1 1 calc R U . . .
H11C H 0.421836 0.863859 0.541518 0.058 Uiso 1 1 calc R U . . .
C12 C 0.2438(2) 0.6318(3) 0.6929(2) 0.0214(4) Uani 1 1 d . . . . .
C13 C -0.0099(3) 0.8112(3) 0.5101(3) 0.0289(5) Uani 1 1 d . . . . .
H13 H -0.01667 0.839749 0.58152 0.035 Uiso 1 1 calc R U . . .
C14 C -0.0823(3) 0.7127(3) 0.5430(3) 0.0363(6) Uani 1 1 d . . . . .
H14 H -0.106752 0.677566 0.629915 0.044 Uiso 1 1 calc R U . . .
C15 C -0.1161(3) 0.6693(4) 0.4624(4) 0.0409(7) Uani 1 1 d . . . . .
H15 H -0.154539 0.599316 0.501123 0.049 Uiso 1 1 calc R U . . .
C16 C -0.1001(3) 0.7176(4) 0.3231(4) 0.0456(8) Uani 1 1 d . . . . .
H16 H -0.091082 0.649491 0.293105 0.055 Uiso 1 1 calc R U . . .
C17 C -0.0965(3) 0.8487(4) 0.2303(3) 0.0444(7) Uani 1 1 d . . . . .
H17 H -0.084625 0.863078 0.14223 0.053 Uiso 1 1 calc R U . . .
C18 C -0.1091(3) 0.9694(4) 0.2522(3) 0.0414(7) Uani 1 1 d . . . . .
H18 H -0.143604 1.0686 0.17275 0.05 Uiso 1 1 calc R U . . .
C19 C -0.0771(3) 0.9561(3) 0.3728(3) 0.0374(7) Uani 1 1 d . . . . .
H19 H -0.099366 1.047804 0.37122 0.045 Uiso 1 1 calc R U . . .
C20 C 0.9159(3) 0.7722(4) 0.8891(4) 0.0469(8) Uani 1 1 d . . . . .
H20A H 0.993035 0.71616 0.859949 0.056 Uiso 1 1 calc R U . . .
H20B H 0.945745 0.829768 0.916407 0.056 Uiso 1 1 calc R U . . .
Cl1 Cl 0.87737(9) 0.64134(12) 1.03160(9) 0.0526(2) Uani 1 1 d . . . . .
Cl2 Cl 0.77056(10) 0.90041(11) 0.74936(11) 0.0596(3) Uani 1 1 d . . . . .
N1 N 0.4789(2) 0.4085(2) 0.74913(19) 0.0205(4) Uani 1 1 d . . . . .
N2 N 0.4849(2) 0.5933(2) 0.7632(2) 0.0216(4) Uani 1 1 d . . . . .
O1 O 0.18769(19) 0.6412(2) 0.78784(19) 0.0321(4) Uani 1 1 d . . . . .
P1 P 0.17901(6) 0.70728(8) 0.52038(7) 0.02688(18) Uani 1 1 d . . . . .

loop_
_atom_site_aniso_label
_atom_site_aniso_U_11
_atom_site_aniso_U_22
_atom_site_aniso_U_33
_atom_site_aniso_U_23
_atom_site_aniso_U_13
_atom_site_aniso_U_12
C1 0.0198(10) 0.0217(10) 0.0166(10) -0.0083(8) 0.0035(8) -0.0094(9)
C2 0.0182(10) 0.0272(12) 0.0172(10) -0.0081(9) 0.0027(8) -0.0073(9)
C3 0.0173(10) 0.0301(12) 0.0200(10) -0.0103(9) 0.0030(8) -0.0095(9)
C4 0.0263(11) 0.0208(11) 0.0258(11) -0.0117(9) 0.0046(9) -0.0111(9)
C5 0.0417(15) 0.0239(12) 0.0344(14) -0.0092(11) 0.0058(12) -0.0160(11)
C6 0.0367(14) 0.0398(15) 0.0358(14) -0.0247(13) 0.0090(11) -0.0176(12)
C7 0.0213(12) 0.0357(14) 0.0329(14) -0.0172(12) 0.0013(10) -0.0028(10)
C8 0.0229(12) 0.0481(17) 0.0397(15) -0.0211(13) 0.0017(11) -0.0178(12)
C9 0.0265(11) 0.0238(11) 0.0266(12) -0.0136(10) 0.0043(9) -0.0122(9)
C10 0.0487(17) 0.0416(16) 0.0278(13) -0.0215(12) 0.0097(12) -0.0226(14)
C11 0.0588(19) 0.0313(14) 0.0282(13) -0.0120(11) 0.0103(13) -0.0258(14)
C12 0.0192(10) 0.0194(10) 0.0242(11) -0.0098(9) 0.0050(8) -0.0091(8)
C13 0.0202(11) 0.0331(13) 0.0353(13) -0.0220(11) 0.0017(10) -0.0081(10)
C14 0.0236(12) 0.0374(15) 0.0430(16) -0.0178(13) 0.0067(11) -0.0132(11)
C15 0.0296(14) 0.0370(15) 0.0586(19) -0.0244(14) 0.0037(13) -0.0175(12)
C16 0.0378(16) 0.0471(18) 0.060(2) -0.0381(17) -0.0035(14) -0.0124(14)
C17 0.0302(14) 0.055(2) 0.0412(16) -0.0287(15) -0.0019(12) -0.0079(13)
C18 0.0268(13) 0.0333(15) 0.0401(16) -0.0082(12) -0.0069(11) -0.0055(11)
C19 0.0264(13) 0.0234(12) 0.0521(17) -0.0173(12) -0.0058(12) -0.0045(10)
C20 0.0358(16) 0.061(2) 0.056(2) -0.0350(18) 0.0160(14) -0.0260(15)
Cl1 0.0446(4) 0.0731(6) 0.0434(4) -0.0320(4) 0.0152(3) -0.0269(4)
Cl2 0.0501(5) 0.0461(5) 0.0616(6) -0.0227(4) 0.0082(4) -0.0092(4)
N1 0.0191(9) 0.0216(9) 0.0191(9) -0.0099(7) 0.0038(7) -0.0085(7)
N2 0.0196(9) 0.0226(9) 0.0207(9) -0.0092(8) 0.0026(7) -0.0103(8)
O1 0.0242(9) 0.0427(11) 0.0285(9) -0.0195(8) 0.0093(7) -0.0130(8)
P1 0.0183(3) 0.0330(4) 0.0237(3) -0.0149(3) 0.0011(2) -0.0062(2)

loop_
_atom_type_symbol
_atom_type_description
_atom_type_scat_dispersion_real
_atom_type_scat_dispersion_imag
_atom_type_scat_source
C C 0.0033 0.0016 'International Tables Vol C Tables 4.2.6.8 and 6.1.1.4'
H H 0 0 'International Tables Vol C Tables 4.2.6.8 and 6.1.1.4'
N N 0.0061 0.0033 'International Tables Vol C Tables 4.2.6.8 and 6.1.1.4'
O O 0.0106 0.006 'International Tables Vol C Tables 4.2.6.8 and 6.1.1.4'
P P 0.1023 0.0942 'International Tables Vol C Tables 4.2.6.8 and 6.1.1.4'
Cl Cl 0.1484 0.1585 'International Tables Vol C Tables 4.2.6.8 and 6.1.1.4'

loop_
_geom_angle_atom_site_label_1
_geom_angle_atom_site_label_2
_geom_angle_atom_site_label_3
_geom_angle
_geom_angle_site_symmetry_1
_geom_angle_site_symmetry_3
_geom_angle_publ_flag
N1 C1 N2 108.1(2) . . ?
N1 C1 C12 127.5(2) . . ?
N2 C1 C12 124.3(2) . . ?
C3 C2 N1 107.1(2) . . ?
C3 C2 C7 128.0(2) . . ?
N1 C2 C7 124.9(2) . . ?
C2 C3 N2 107.2(2) . . ?
C2 C3 C8 128.2(2) . . ?
N2 C3 C8 124.6(2) . . ?
N1 C4 C5 112.1(2) . . ?
N1 C4 C6 110.4(2) . . ?
C5 C4 C6 113.9(2) . . ?
N1 C4 H4 106.7 . . ?
C5 C4 H4 106.7 . . ?
C6 C4 H4 106.7 . . ?
C4 C5 H5A 109.5 . . ?
C4 C5 H5B 109.5 . . ?
H5A C5 H5B 109.5 . . ?
C4 C5 H5C 109.5 . . ?
H5A C5 H5C 109.5 . . ?
H5B C5 H5C 109.5 . . ?
C4 C6 H6A 109.5 . . ?
C4 C6 H6B 109.5 . . ?
H6A C6 H6B 109.5 . . ?
C4 C6 H6C 109.5 . . ?
H6A C6 H6C 109.5 . . ?
H6B C6 H6C 109.5 . . ?
C2 C7 H7A 109.5 . . ?
C2 C7 H7B 109.5 . . ?
H7A C7 H7B 109.5 . . ?
C2 C7 H7C 109.5 . . ?
H7A C7 H7C 109.5 . . ?
H7B C7 H7C 109.5 . . ?
C3 C8 H8A 109.5 . . ?
C3 C8 H8B 109.5 . . ?
H8A C8 H8B 109.5 . . ?
C3 C8 H8C 109.5 . . ?
H8A C8 H8C 109.5 . . ?
H8B C8 H8C 109.5 . . ?
N2 C9 C10 111.7(2) . . ?
N2 C9 C11 111.2(2) . . ?
C10 C9 C11 113.3(2) . . ?
N2 C9 H9 106.7 . . ?
C10 C9 H9 106.7 . . ?
C11 C9 H9 106.7 . . ?
C9 C10 H10A 109.5 . . ?
C9 C10 H10B 109.5 . . ?
H10A C10 H10B 109.5 . . ?
C9 C10 H10C 109.5 . . ?
H10A C10 H10C 109.5 . . ?
H10B C10 H10C 109.5 . . ?
C9 C11 H11A 109.5 . . ?
C9 C11 H11B 109.5 . . ?
H11A C11 H11B 109.5 . . ?
C9 C11 H11C 109.5 . . ?
H11A C11 H11C 109.5 . . ?
H11B C11 H11C 109.5 . . ?
O1 C12 C1 114.9(2) . . ?
O1 C12 P1 132.90(19) . . ?
C1 C12 P1 112.13(16) . . ?
C19 C13 C14 112.4(2) . . ?
C19 C13 P1 110.5(2) . . ?
C14 C13 P1 112.12(19) . . ?
C19 C13 H13 107.2 . . ?
C14 C13 H13 107.2 . . ?
P1 C13 H13 107.2 . . ?
C15 C14 C13 126.7(3) . . ?
C15 C14 H14 116.7 . . ?
C13 C14 H14 116.7 . . ?
C14 C15 C16 126.7(3) . . ?
C14 C15 H15 116.6 . . ?
C16 C15 H15 116.6 . . ?
C17 C16 C15 127.4(3) . . ?
C17 C16 H16 116.3 . . ?
C15 C16 H16 116.3 . . ?
C16 C17 C18 126.1(3) . . ?
C16 C17 H17 116.9 . . ?
C18 C17 H17 116.9 . . ?
C19 C18 C17 126.9(3) . . ?
C19 C18 H18 116.6 . . ?
C17 C18 H18 116.6 . . ?
C18 C19 C13 126.6(3) . . ?
C18 C19 H19 116.7 . . ?
C13 C19 H19 116.7 . . ?
Cl1 C20 Cl2 111.17(18) . . ?
Cl1 C20 H20A 109.4 . . ?
Cl2 C20 H20A 109.4 . . ?
Cl1 C20 H20B 109.4 . . ?
Cl2 C20 H20B 109.4 . . ?
H20A C20 H20B 108 . . ?
C1 N1 C2 108.85(19) . . ?
C1 N1 C4 123.18(19) . . ?
C2 N1 C4 128.0(2) . . ?
C1 N2 C3 108.8(2) . . ?
C1 N2 C9 122.0(2) . . ?
C3 N2 C9 129.2(2) . . ?
C12 P1 C13 99.49(12) . . ?

loop_
_geom_bond_atom_site_label_1
_geom_bond_atom_site_label_2
_geom_bond_distance
_geom_bond_site_symmetry_2
_geom_bond_publ_flag
C1 N1 1.344(3) . ?
C1 N2 1.350(3) . ?
C1 C12 1.520(3) . ?
C2 C3 1.359(4) . ?
C2 N1 1.396(3) . ?
C2 C7 1.493(4) . ?
C3 N2 1.392(3) . ?
C3 C8 1.491(3) . ?
C4 N1 1.486(3) . ?
C4 C5 1.518(4) . ?
C4 C6 1.521(4) . ?
C4 H4 1 . ?
C5 H5A 0.98 . ?
C5 H5B 0.98 . ?
C5 H5C 0.98 . ?
C6 H6A 0.98 . ?
C6 H6B 0.98 . ?
C6 H6C 0.98 . ?
C7 H7A 0.98 . ?
C7 H7B 0.98 . ?
C7 H7C 0.98 . ?
C8 H8A 0.98 . ?
C8 H8B 0.98 . ?
C8 H8C 0.98 . ?
C9 N2 1.483(3) . ?
C9 C10 1.521(4) . ?
C9 C11 1.522(4) . ?
C9 H9 1 . ?
C10 H10A 0.98 . ?
C10 H10B 0.98 . ?
C10 H10C 0.98 . ?
C11 H11A 0.98 . ?
C11 H11B 0.98 . ?
C11 H11C 0.98 . ?
C12 O1 1.260(3) . ?
C12 P1 1.737(2) . ?
C13 C19 1.500(4) . ?
C13 C14 1.500(4) . ?
C13 P1 1.880(3) . ?
C13 H13 1 . ?
C14 C15 1.338(4) . ?
C14 H14 0.95 . ?
C15 C16 1.438(5) . ?
C15 H15 0.95 . ?
C16 C17 1.350(5) . ?
C16 H16 0.95 . ?
C17 C18 1.448(5) . ?
C17 H17 0.95 . ?
C18 C19 1.340(5) . ?
C18 H18 0.95 . ?
C19 H19 0.95 . ?
C20 Cl1 1.767(4) . ?
C20 Cl2 1.769(4) . ?
C20 H20A 0.99 . ?
C20 H20B 0.99 . ?
